data_4084784
loop_
_publ_author_name
'Suna, Yuki'
'Ertem, Mehmed Z.'
'Wang, Wan-Hui'
'Kambayashi, Hide'
'Manaka, Yuichi'
'Muckerman, James T.'
'Fujita, Etsuko'
'Himeda, Yuichiro'

_publ_section_title
;
 Positional Effects of Hydroxy Groups on Catalytic Activity of
 Proton-Responsive Half-Sandwich Cp*Iridium(III) Complexes
;
_journal_issue 22
_journal_name_full Organometallics
_journal_page_first 6519
_journal_paper_doi 10.1021/om500832d
_journal_volume 33
_journal_year 2014
_chemical_formula_moiety '2(C20 H25 Ir N2 O3),2(O4 S), 5(H2 O)'
_chemical_formula_sum 'C40 H58 Ir2 N4 O19 S2'
_chemical_formula_weight 1347.4
_chemical_name_systematic
; 
 ? 
;
_space_group_IT_number 15
_symmetry_cell_setting monoclinic
_symmetry_space_group_name_Hall '-C 2yc'
_symmetry_space_group_name_H-M 'C 1 2/c 1'
_atom_sites_solution_hydrogens mixed
_atom_sites_solution_primary direct
_atom_sites_solution_secondary difmap
_audit_creation_method SHELXL-97
_cell_angle_alpha 90.00
_cell_angle_beta 133.5180(10)
_cell_angle_gamma 90.00
_cell_formula_units_Z 4
_cell_length_a 28.6467(11)
_cell_length_b 11.0302(4)
_cell_length_c 19.8652(7)
_cell_measurement_reflns_used 9940
_cell_measurement_temperature 243(2)
_cell_measurement_theta_max 28.53
_cell_measurement_theta_min 2.83
_cell_volume 4551.8(3)
_computing_cell_refinement 'Bruker SAINT'
_computing_data_collection 'Bruker APEX2'
_computing_data_reduction 'Bruker SAINT'
_computing_molecular_graphics 'Bruker SHELXTL'
_computing_publication_material 'Bruker SHELXTL'
_computing_structure_refinement 'SHELXL-97 (Sheldrick, 1997)'
_computing_structure_solution 'SHELXS-97 (Sheldrick, 1990)'
_diffrn_ambient_temperature 243(2)
_diffrn_measured_fraction_theta_full 1.000
_diffrn_measured_fraction_theta_max 1.000
_diffrn_measurement_device_type 'Bruker APEX-II CCD'
_diffrn_measurement_method '\f and \w scans'
_diffrn_radiation_monochromator graphite
_diffrn_radiation_source 'rotating unit'
_diffrn_radiation_type MoK\a
_diffrn_radiation_wavelength 0.71073
_diffrn_reflns_av_R_equivalents 0.0192
_diffrn_reflns_av_sigmaI/netI 0.0145
_diffrn_reflns_limit_h_max 35
_diffrn_reflns_limit_h_min -35
_diffrn_reflns_limit_k_max 13
_diffrn_reflns_limit_k_min -13
_diffrn_reflns_limit_l_max 24
_diffrn_reflns_limit_l_min -24
_diffrn_reflns_number 19035
_diffrn_reflns_theta_full 26.00
_diffrn_reflns_theta_max 26.00
_diffrn_reflns_theta_min 1.96
_exptl_absorpt_coefficient_mu 6.016
_exptl_absorpt_correction_T_max 0.7538
_exptl_absorpt_correction_T_min 0.2666
_exptl_absorpt_correction_type multi-scan
_exptl_absorpt_process_details sadabs
_exptl_crystal_colour yellow
_exptl_crystal_density_diffrn 1.963
_exptl_crystal_density_method 'not measured'
_exptl_crystal_description rectangular
_exptl_crystal_F_000 2652
_exptl_crystal_size_max 0.30
_exptl_crystal_size_mid 0.10
_exptl_crystal_size_min 0.05
_refine_diff_density_max 1.110
_refine_diff_density_min -0.699
_refine_diff_density_rms 0.075
_refine_ls_extinction_method none
_refine_ls_goodness_of_fit_ref 1.042
_refine_ls_hydrogen_treatment 'constr and fixed'
_refine_ls_matrix_type full
_refine_ls_number_parameters 309
_refine_ls_number_reflns 4459
_refine_ls_number_restraints 0
_refine_ls_restrained_S_all 1.042
_refine_ls_R_factor_all 0.0177
_refine_ls_R_factor_gt 0.0160
_refine_ls_shift/su_max 0.035
_refine_ls_shift/su_mean 0.001
_refine_ls_structure_factor_coef Fsqd
_refine_ls_weighting_details 'calc w=1/[\s^2^(Fo^2^)+(0.0210P)^2^+10.9093P] where P=(Fo^2^+2Fc^2^)/3'
_refine_ls_weighting_scheme calc
_refine_ls_wR_factor_gt 0.0406
_refine_ls_wR_factor_ref 0.0412
_reflns_number_gt 4193
_reflns_number_total 4459
_reflns_threshold_expression >2sigma(I)
_cod_data_source_file om500832d_si_002.cif
_cod_data_source_block '[Cp*Ir(4DHBP)(OH2)]2(SO4)2(H2O)5'
_cod_depositor_comments
;
The following automatic conversions were performed:

'_symmetry_cell_setting' value 'Monoclinic' changed to 'monoclinic'
according to
/home/saulius/struct/COD-crude-data--automatic-downloads/rss-feeds/ACS/lib/dictionaries/cif_core.dic
dictionary named 'cif_core.dic' version 2.4.2 from 2011-04-26.

Automatic conversion script
Id: cif_fix_values 2935 2014-11-11 08:27:57Z andrius 

 Adding full bibliography for 4084781--4084788.cif.

The following automatic conversions were performed:

'_atom_sites_solution_hydrogens' value 'geom and difmap' was changed
to 'mixed'.

Automatic conversion script
Id: cif_fix_values 6452 2018-10-05 10:23:21Z andrius 
;
_cod_original_sg_symbol_H-M 'C 2/c'
_cod_database_code 4084784

loop_
_symmetry_equiv_pos_as_xyz
'x, y, z'
'-x, y, -z+1/2'
'x+1/2, y+1/2, z'
'-x+1/2, y+1/2, -z+1/2'
'-x, -y, -z'
'x, -y, z-1/2'
'-x+1/2, -y+1/2, -z'
'x+1/2, -y+1/2, z-1/2'

loop_
_atom_site_label
_atom_site_type_symbol
_atom_site_fract_x
_atom_site_fract_y
_atom_site_fract_z
_atom_site_U_iso_or_equiv
_atom_site_adp_type
_atom_site_occupancy
_atom_site_symmetry_multiplicity
_atom_site_calc_flag
_atom_site_refinement_flags
C1 C 0.09802(14) 0.3401(3) 0.78836(19) 0.0263(6) Uani 1 1 d .
H1 H 0.0786 0.3710 0.7299 0.032 Uiso 1 1 calc R
C2 C 0.09110(14) 0.4035(3) 0.84057(19) 0.0274(6) Uani 1 1 d .
H2 H 0.0668 0.4753 0.8176 0.033 Uiso 1 1 calc R
C3 C 0.12077(13) 0.3597(2) 0.92823(19) 0.0233(6) Uani 1 1 d .
C4 C 0.15819(12) 0.2544(2) 0.96073(18) 0.0212(5) Uani 1 1 d .
H4 H 0.1801 0.2246 1.0204 0.025 Uiso 1 1 calc R
C5 C 0.16245(12) 0.1947(2) 0.90356(17) 0.0189(5) Uani 1 1 d .
C6 C 0.20131(12) 0.0840(2) 0.93038(18) 0.0201(5) Uani 1 1 d .
C7 C 0.23724(12) 0.0263(2) 1.01460(18) 0.0229(5) Uani 1 1 d .
H7 H 0.2366 0.0539 1.0587 0.027 Uiso 1 1 calc R
C8 C 0.27480(13) -0.0743(2) 1.03389(19) 0.0253(6) Uani 1 1 d .
C9 C 0.27515(14) -0.1098(2) 0.9667(2) 0.0285(6) Uani 1 1 d .
H9 H 0.3010 -0.1750 0.9783 0.034 Uiso 1 1 calc R
C10 C 0.23764(13) -0.0491(2) 0.88412(19) 0.0257(6) Uani 1 1 d .
H10 H 0.2382 -0.0741 0.8395 0.031 Uiso 1 1 calc R
C11 C 0.03596(13) 0.0786(3) 0.63101(19) 0.0283(6) Uani 1 1 d .
C12 C 0.07480(14) -0.0242(3) 0.65345(19) 0.0279(6) Uani 1 1 d .
C13 C 0.11141(13) 0.0036(2) 0.63008(18) 0.0252(6) Uani 1 1 d .
C14 C 0.09365(14) 0.1235(2) 0.59158(19) 0.0262(6) Uani 1 1 d .
C15 C 0.04754(14) 0.1713(3) 0.59194(18) 0.0266(6) Uani 1 1 d .
C16 C -0.01050(16) 0.0866(4) 0.6420(3) 0.0478(9) Uani 1 1 d .
H16A H -0.0535 0.0684 0.5833 0.072 Uiso 1 1 calc R
H16B H -0.0097 0.1679 0.6615 0.072 Uiso 1 1 calc R
H16C H 0.0015 0.0288 0.6885 0.072 Uiso 1 1 calc R
C17 C 0.0761(2) -0.1417(3) 0.6925(3) 0.0487(9) Uani 1 1 d .
H17A H 0.0728 -0.1259 0.7370 0.073 Uiso 1 1 calc R
H17B H 0.1162 -0.1836 0.7230 0.073 Uiso 1 1 calc R
H17C H 0.0402 -0.1918 0.6426 0.073 Uiso 1 1 calc R
C18 C 0.15349(16) -0.0824(3) 0.6337(2) 0.0407(8) Uani 1 1 d .
H18A H 0.1275 -0.1284 0.5763 0.061 Uiso 1 1 calc R
H18B H 0.1743 -0.1376 0.6855 0.061 Uiso 1 1 calc R
H18C H 0.1860 -0.0371 0.6415 0.061 Uiso 1 1 calc R
C19 C 0.11989(17) 0.1870(3) 0.5568(2) 0.0413(8) Uani 1 1 d .
H19A H 0.1642 0.1623 0.5936 0.062 Uiso 1 1 calc R
H19B H 0.1182 0.2739 0.5621 0.062 Uiso 1 1 calc R
H19C H 0.0943 0.1657 0.4923 0.062 Uiso 1 1 calc R
C20 C 0.01340(16) 0.2903(3) 0.5517(2) 0.0422(8) Uani 1 1 d .
H20A H 0.0439 0.3524 0.5685 0.063 Uiso 1 1 calc R
H20B H -0.0056 0.3119 0.5758 0.063 Uiso 1 1 calc R
H20C H -0.0202 0.2837 0.4846 0.063 Uiso 1 1 calc R
Ir1 Ir 0.134974(4) 0.129258(8) 0.733877(6) 0.01770(4) Uani 1 1 d .
N1 N 0.13130(10) 0.23591(19) 0.81702(14) 0.0201(4) Uani 1 1 d .
N2 N 0.19975(10) 0.04536(19) 0.86391(15) 0.0196(4) Uani 1 1 d .
O1 O 0.21594(9) 0.24265(16) 0.79340(13) 0.0238(4) Uani 1 1 d .
H1O H 0.2080 0.3054 0.7656 0.036 Uiso 1 1 d .
H1P H 0.2449 0.2083 0.8017 0.036 Uiso 1 1 d .
O2 O 0.11114(10) 0.42120(19) 0.97532(14) 0.0318(5) Uani 1 1 d .
H2O H 0.1359 0.3956 1.0295 0.048 Uiso 1 1 d .
O3 O 0.31080(11) -0.13635(18) 1.11288(15) 0.0367(5) Uani 1 1 d .
H3O H 0.3042 -0.1111 1.1452 0.055 Uiso 1 1 d .
O4 O 0.18091(10) 0.62757(17) 0.64530(15) 0.0323(5) Uani 1 1 d .
O5 O 0.18165(12) 0.42396(19) 0.68544(17) 0.0457(6) Uani 1 1 d .
O6 O 0.10397(11) 0.5650(3) 0.65158(17) 0.0506(6) Uani 1 1 d .
O7 O 0.21609(11) 0.5860(2) 0.79205(15) 0.0457(6) Uani 1 1 d .
O1S O -0.00416(13) 0.4228(2) 0.3560(2) 0.0536(7) Uani 1 1 d .
H2S2 H 0.0272 0.4629 0.3987 0.080 Uiso 1 1 d .
H2S1 H -0.0290 0.4254 0.3633 0.080 Uiso 1 1 d .
O2S O 0.0000 0.2654(5) 0.2500 0.112(2) Uani 1 2 d S
H2S H 0.0019 0.2917 0.2843 0.168 Uiso 1 1 d .
S1 S 0.16943(3) 0.54949(6) 0.69409(5) 0.02356(14) Uani 1 1 d .
O3S O 0.1082(6) 0.8395(11) 0.8813(7) 0.308(6) Uani 1 1 d .

loop_
_atom_site_aniso_label
_atom_site_aniso_U_11
_atom_site_aniso_U_22
_atom_site_aniso_U_33
_atom_site_aniso_U_23
_atom_site_aniso_U_13
_atom_site_aniso_U_12
C1 0.0287(15) 0.0274(13) 0.0188(13) 0.0028(11) 0.0148(13) 0.0064(12)
C2 0.0265(14) 0.0271(14) 0.0238(14) -0.0021(11) 0.0154(13) 0.0057(11)
C3 0.0205(13) 0.0275(14) 0.0240(14) -0.0069(11) 0.0161(12) -0.0042(10)
C4 0.0216(13) 0.0259(13) 0.0172(12) -0.0017(10) 0.0138(12) -0.0034(10)
C5 0.0176(12) 0.0198(12) 0.0197(13) -0.0013(10) 0.0130(11) -0.0027(10)
C6 0.0215(13) 0.0201(12) 0.0207(13) -0.0012(10) 0.0153(12) -0.0022(10)
C7 0.0248(14) 0.0254(13) 0.0201(13) -0.0001(10) 0.0162(12) 0.0000(11)
C8 0.0260(14) 0.0226(13) 0.0220(14) 0.0043(11) 0.0144(12) 0.0014(11)
C9 0.0320(15) 0.0247(13) 0.0302(15) 0.0059(12) 0.0220(14) 0.0087(12)
C10 0.0321(15) 0.0246(13) 0.0269(14) 0.0004(11) 0.0228(14) 0.0027(11)
C11 0.0231(14) 0.0362(15) 0.0230(14) -0.0073(12) 0.0149(13) -0.0030(12)
C12 0.0281(15) 0.0261(14) 0.0227(14) -0.0049(11) 0.0150(13) -0.0060(11)
C13 0.0248(14) 0.0258(13) 0.0201(13) -0.0073(11) 0.0137(12) -0.0014(11)
C14 0.0291(15) 0.0319(15) 0.0154(13) -0.0063(11) 0.0145(13) -0.0039(12)
C15 0.0269(15) 0.0304(14) 0.0155(13) -0.0014(11) 0.0119(12) 0.0037(12)
C16 0.0315(18) 0.073(2) 0.044(2) -0.0124(18) 0.0275(17) -0.0057(17)
C17 0.060(2) 0.0310(17) 0.049(2) -0.0046(15) 0.035(2) -0.0155(16)
C18 0.0365(18) 0.0397(17) 0.0387(18) -0.0122(15) 0.0231(16) 0.0045(14)
C19 0.052(2) 0.051(2) 0.0317(17) -0.0027(15) 0.0331(17) -0.0082(16)
C20 0.0399(19) 0.0401(18) 0.0214(15) 0.0027(13) 0.0115(15) 0.0143(15)
Ir1 0.02071(6) 0.01772(6) 0.01577(6) 0.00016(4) 0.01298(5) 0.00144(4)
N1 0.0223(11) 0.0210(10) 0.0173(10) -0.0002(9) 0.0138(10) 0.0026(9)
N2 0.0219(11) 0.0194(10) 0.0190(11) 0.0000(8) 0.0146(10) 0.0000(9)
O1 0.0252(10) 0.0214(9) 0.0264(10) 0.0029(8) 0.0183(9) 0.0006(7)
O2 0.0352(11) 0.0389(11) 0.0260(10) -0.0021(9) 0.0229(10) 0.0089(9)
O3 0.0463(13) 0.0356(12) 0.0267(11) 0.0138(9) 0.0245(11) 0.0173(10)
O4 0.0361(12) 0.0304(11) 0.0286(11) 0.0011(8) 0.0216(10) -0.0087(9)
O5 0.0663(17) 0.0250(11) 0.0476(14) 0.0095(10) 0.0399(14) 0.0068(11)
O6 0.0284(12) 0.0784(18) 0.0471(14) 0.0093(13) 0.0269(12) 0.0052(12)
O7 0.0405(13) 0.0678(16) 0.0250(11) -0.0048(11) 0.0211(11) -0.0021(12)
O1S 0.0547(16) 0.0564(15) 0.0728(18) -0.0134(14) 0.0527(16) -0.0127(13)
O2S 0.182(6) 0.078(3) 0.191(6) 0.000 0.172(6) 0.000
S1 0.0245(3) 0.0262(3) 0.0211(3) 0.0042(3) 0.0161(3) 0.0011(3)
O3S 0.377(15) 0.387(15) 0.239(10) 0.030(9) 0.243(11) 0.051(11)

loop_
_atom_type_symbol
_atom_type_description
_atom_type_scat_dispersion_real
_atom_type_scat_dispersion_imag
_atom_type_scat_source
C C 0.0033 0.0016 'International Tables Vol C Tables 4.2.6.8 and 6.1.1.4'
H H 0.0000 0.0000 'International Tables Vol C Tables 4.2.6.8 and 6.1.1.4'
N N 0.0061 0.0033 'International Tables Vol C Tables 4.2.6.8 and 6.1.1.4'
O O 0.0106 0.0060 'International Tables Vol C Tables 4.2.6.8 and 6.1.1.4'
S S 0.1246 0.1234 'International Tables Vol C Tables 4.2.6.8 and 6.1.1.4'
Ir Ir -1.4442 7.9887 'International Tables Vol C Tables 4.2.6.8 and 6.1.1.4'

loop_
_geom_angle_atom_site_label_1
_geom_angle_atom_site_label_2
_geom_angle_atom_site_label_3
_geom_angle
N1 C1 C2 123.0(3)
N1 C1 H1 118.5
C2 C1 H1 118.5
C1 C2 C3 119.0(3)
C1 C2 H2 120.5
C3 C2 H2 120.5
O2 C3 C2 117.3(2)
O2 C3 C4 124.2(2)
C2 C3 C4 118.5(2)
C5 C4 C3 119.1(2)
C5 C4 H4 120.4
C3 C4 H4 120.4
N1 C5 C4 121.7(2)
N1 C5 C6 114.0(2)
C4 C5 C6 124.3(2)
N2 C6 C7 122.2(2)
N2 C6 C5 113.3(2)
C7 C6 C5 124.5(2)
C6 C7 C8 119.3(2)
C6 C7 H7 120.4
C8 C7 H7 120.4
O3 C8 C9 118.2(2)
O3 C8 C7 123.7(2)
C9 C8 C7 118.0(2)
C10 C9 C8 119.5(2)
C10 C9 H9 120.2
C8 C9 H9 120.2
N2 C10 C9 122.8(2)
N2 C10 H10 118.6
C9 C10 H10 118.6
C12 C11 C15 108.1(2)
C12 C11 C16 125.7(3)
C15 C11 C16 126.2(3)
C12 C11 Ir1 70.89(16)
C15 C11 Ir1 71.66(16)
C16 C11 Ir1 125.1(2)
C11 C12 C13 108.3(2)
C11 C12 C17 125.8(3)
C13 C12 C17 125.9(3)
C11 C12 Ir1 70.11(16)
C13 C12 Ir1 71.46(15)
C17 C12 Ir1 125.2(2)
C14 C13 C12 107.4(2)
C14 C13 C18 126.0(3)
C12 C13 C18 126.2(3)
C14 C13 Ir1 71.47(14)
C12 C13 Ir1 69.48(15)
C18 C13 Ir1 130.3(2)
C15 C14 C13 109.1(2)
C15 C14 C19 126.1(3)
C13 C14 C19 124.8(3)
C15 C14 Ir1 70.24(15)
C13 C14 Ir1 70.12(15)
C19 C14 Ir1 125.8(2)
C14 C15 C11 107.2(2)
C14 C15 C20 126.0(3)
C11 C15 C20 126.6(3)
C14 C15 Ir1 71.55(16)
C11 C15 Ir1 68.87(15)
C20 C15 Ir1 128.8(2)
C11 C16 H16A 109.5
C11 C16 H16B 109.5
H16A C16 H16B 109.5
C11 C16 H16C 109.5
H16A C16 H16C 109.5
H16B C16 H16C 109.5
C12 C17 H17A 109.5
C12 C17 H17B 109.5
H17A C17 H17B 109.5
C12 C17 H17C 109.5
H17A C17 H17C 109.5
H17B C17 H17C 109.5
C13 C18 H18A 109.5
C13 C18 H18B 109.5
H18A C18 H18B 109.5
C13 C18 H18C 109.5
H18A C18 H18C 109.5
H18B C18 H18C 109.5
C14 C19 H19A 109.5
C14 C19 H19B 109.5
H19A C19 H19B 109.5
C14 C19 H19C 109.5
H19A C19 H19C 109.5
H19B C19 H19C 109.5
C15 C20 H20A 109.5
C15 C20 H20B 109.5
H20A C20 H20B 109.5
C15 C20 H20C 109.5
H20A C20 H20C 109.5
H20B C20 H20C 109.5
N1 Ir1 N2 75.96(8)
N1 Ir1 C11 98.46(9)
N2 Ir1 C11 122.07(10)
N1 Ir1 O1 81.91(8)
N2 Ir1 O1 82.74(8)
C11 Ir1 O1 154.70(10)
N1 Ir1 C12 125.55(10)
N2 Ir1 C12 98.36(9)
C11 Ir1 C12 39.00(11)
O1 Ir1 C12 152.13(9)
N1 Ir1 C13 163.50(9)
N2 Ir1 C13 108.79(9)
C11 Ir1 C13 65.43(10)
O1 Ir1 C13 114.10(9)
C12 Ir1 C13 39.06(10)
N1 Ir1 C15 105.39(9)
N2 Ir1 C15 161.44(10)
C11 Ir1 C15 39.47(11)
O1 Ir1 C15 115.82(9)
C12 Ir1 C15 65.44(11)
C13 Ir1 C15 64.95(10)
N1 Ir1 C14 139.55(9)
N2 Ir1 C14 144.46(9)
C11 Ir1 C14 64.86(11)
O1 Ir1 C14 98.47(9)
C12 Ir1 C14 64.67(10)
C13 Ir1 C14 38.41(10)
C15 Ir1 C14 38.21(10)
C1 N1 C5 118.6(2)
C1 N1 Ir1 123.64(17)
C5 N1 Ir1 117.73(16)
C10 N2 C6 118.1(2)
C10 N2 Ir1 123.82(17)
C6 N2 Ir1 117.99(17)
Ir1 O1 H1O 115.68
Ir1 O1 H1P 113.80
H1O O1 H1P 107.46
C3 O2 H2O 109.4
C8 O3 H3O 109.5
H2S2 O1S H2S1 105.3
O6 S1 O7 111.96(14)
O6 S1 O5 111.25(16)
O7 S1 O5 109.96(15)
O6 S1 O4 109.30(14)
O7 S1 O4 107.21(13)
O5 S1 O4 106.94(13)

loop_
_geom_bond_atom_site_label_1
_geom_bond_atom_site_label_2
_geom_bond_distance
C1 N1 1.344(3)
C1 C2 1.373(4)
C1 H1 0.9400
C2 C3 1.397(4)
C2 H2 0.9400
C3 O2 1.329(3)
C3 C4 1.400(4)
C4 C5 1.389(3)
C4 H4 0.9400
C5 N1 1.358(3)
C5 C6 1.483(4)
C6 N2 1.358(3)
C6 C7 1.376(4)
C7 C8 1.402(4)
C7 H7 0.9400
C8 O3 1.329(3)
C8 C9 1.397(4)
C9 C10 1.367(4)
C9 H9 0.9400
C10 N2 1.351(3)
C10 H10 0.9400
C11 C12 1.428(4)
C11 C15 1.454(4)
C11 C16 1.493(4)
C11 Ir1 2.133(3)
C12 C13 1.442(4)
C12 C17 1.498(4)
C12 Ir1 2.144(3)
C13 C14 1.434(4)
C13 C18 1.497(4)
C13 Ir1 2.170(2)
C14 C15 1.427(4)
C14 C19 1.499(4)
C14 Ir1 2.188(3)
C15 C20 1.497(4)
C15 Ir1 2.171(3)
C16 H16A 0.9700
C16 H16B 0.9700
C16 H16C 0.9700
C17 H17A 0.9700
C17 H17B 0.9700
C17 H17C 0.9700
C18 H18A 0.9700
C18 H18B 0.9700
C18 H18C 0.9700
C19 H19A 0.9700
C19 H19B 0.9700
C19 H19C 0.9700
C20 H20A 0.9700
C20 H20B 0.9700
C20 H20C 0.9700
Ir1 N1 2.089(2)
Ir1 N2 2.091(2)
Ir1 O1 2.1367(18)
O1 H1O 0.8150
O1 H1P 0.8173
O2 H2O 0.830
O3 H3O 0.831
O4 S1 1.493(2)
O5 S1 1.467(2)
O6 S1 1.441(2)
O7 S1 1.467(2)
O1S H2S2 0.820
O1S H2S1 0.818
O2S H2S 0.708

loop_
_geom_torsion_atom_site_label_1
_geom_torsion_atom_site_label_2
_geom_torsion_atom_site_label_3
_geom_torsion_atom_site_label_4
_geom_torsion
N1 C1 C2 C3 1.2(4)
C1 C2 C3 O2 -177.7(3)
C1 C2 C3 C4 2.0(4)
O2 C3 C4 C5 177.1(2)
C2 C3 C4 C5 -2.5(4)
C3 C4 C5 N1 0.1(4)
C3 C4 C5 C6 178.9(2)
N1 C5 C6 N2 1.4(3)
C4 C5 C6 N2 -177.5(2)
N1 C5 C6 C7 179.6(2)
C4 C5 C6 C7 0.7(4)
N2 C6 C7 C8 1.5(4)
C5 C6 C7 C8 -176.6(2)
C6 C7 C8 O3 -179.6(3)
C6 C7 C8 C9 1.5(4)
O3 C8 C9 C10 178.8(3)
C7 C8 C9 C10 -2.3(4)
C8 C9 C10 N2 0.2(4)
C15 C11 C12 C13 0.8(3)
C16 C11 C12 C13 178.3(3)
Ir1 C11 C12 C13 -61.61(19)
C15 C11 C12 C17 -177.9(3)
C16 C11 C12 C17 -0.4(5)
Ir1 C11 C12 C17 119.7(3)
C15 C11 C12 Ir1 62.41(19)
C16 C11 C12 Ir1 -120.1(3)
C11 C12 C13 C14 -1.1(3)
C17 C12 C13 C14 177.6(3)
Ir1 C12 C13 C14 -61.80(18)
C11 C12 C13 C18 -173.7(3)
C17 C12 C13 C18 4.9(5)
Ir1 C12 C13 C18 125.5(3)
C11 C12 C13 Ir1 60.75(19)
C17 C12 C13 Ir1 -120.6(3)
C12 C13 C14 C15 0.9(3)
C18 C13 C14 C15 173.6(3)
Ir1 C13 C14 C15 -59.61(19)
C12 C13 C14 C19 -179.1(3)
C18 C13 C14 C19 -6.4(4)
Ir1 C13 C14 C19 120.4(3)
C12 C13 C14 Ir1 60.52(18)
C18 C13 C14 Ir1 -126.8(3)
C13 C14 C15 C11 -0.4(3)
C19 C14 C15 C11 179.6(3)
Ir1 C14 C15 C11 -59.95(18)
C13 C14 C15 C20 -175.5(3)
C19 C14 C15 C20 4.5(5)
Ir1 C14 C15 C20 125.0(3)
C13 C14 C15 Ir1 59.53(19)
C19 C14 C15 Ir1 -120.5(3)
C12 C11 C15 C14 -0.2(3)
C16 C11 C15 C14 -177.7(3)
Ir1 C11 C15 C14 61.67(19)
C12 C11 C15 C20 174.8(3)
C16 C11 C15 C20 -2.7(5)
Ir1 C11 C15 C20 -123.3(3)
C12 C11 C15 Ir1 -61.91(19)
C16 C11 C15 Ir1 120.6(3)
C12 C11 Ir1 N1 -138.62(16)
C15 C11 Ir1 N1 103.97(16)
C16 C11 Ir1 N1 -17.9(3)
C12 C11 Ir1 N2 -59.93(18)
C15 C11 Ir1 N2 -177.34(14)
C16 C11 Ir1 N2 60.8(3)
C12 C11 Ir1 O1 132.4(2)
C15 C11 Ir1 O1 15.0(3)
C16 C11 Ir1 O1 -106.9(3)
C15 C11 Ir1 C12 -117.4(2)
C16 C11 Ir1 C12 120.7(4)
C12 C11 Ir1 C13 37.62(16)
C15 C11 Ir1 C13 -79.79(17)
C16 C11 Ir1 C13 158.3(3)
C12 C11 Ir1 C15 117.4(2)
C16 C11 Ir1 C15 -121.9(4)
C12 C11 Ir1 C14 80.13(17)
C15 C11 Ir1 C14 -37.29(15)
C16 C11 Ir1 C14 -159.2(3)
C11 C12 Ir1 N1 53.49(19)
C13 C12 Ir1 N1 171.72(14)
C17 C12 Ir1 N1 -67.0(3)
C11 C12 Ir1 N2 132.17(16)
C13 C12 Ir1 N2 -109.60(16)
C17 C12 Ir1 N2 11.7(3)
C13 C12 Ir1 C11 118.2(2)
C17 C12 Ir1 C11 -120.4(3)
C11 C12 Ir1 O1 -137.55(19)
C13 C12 Ir1 O1 -19.3(3)
C17 C12 Ir1 O1 102.0(3)
C11 C12 Ir1 C13 -118.2(2)
C17 C12 Ir1 C13 121.3(3)
C11 C12 Ir1 C15 -38.35(16)
C13 C12 Ir1 C15 79.89(17)
C17 C12 Ir1 C15 -158.8(3)
C11 C12 Ir1 C14 -80.66(17)
C13 C12 Ir1 C14 37.58(16)
C17 C12 Ir1 C14 158.9(3)
C14 C13 Ir1 N1 93.1(3)
C12 C13 Ir1 N1 -24.4(4)
C18 C13 Ir1 N1 -144.9(3)
C14 C13 Ir1 N2 -162.62(15)
C12 C13 Ir1 N2 79.90(17)
C18 C13 Ir1 N2 -40.7(3)
C14 C13 Ir1 C11 79.91(18)
C12 C13 Ir1 C11 -37.56(16)
C18 C13 Ir1 C11 -158.1(3)
C14 C13 Ir1 O1 -72.28(17)
C12 C13 Ir1 O1 170.24(15)
C18 C13 Ir1 O1 49.7(3)
C14 C13 Ir1 C12 117.5(2)
C18 C13 Ir1 C12 -120.6(3)
C14 C13 Ir1 C15 36.24(16)
C12 C13 Ir1 C15 -81.24(17)
C18 C13 Ir1 C15 158.2(3)
C12 C13 Ir1 C14 -117.5(2)
C18 C13 Ir1 C14 122.0(4)
C14 C15 Ir1 N1 157.86(15)
C11 C15 Ir1 N1 -84.60(16)
C20 C15 Ir1 N1 36.1(3)
C14 C15 Ir1 N2 -110.5(3)
C11 C15 Ir1 N2 7.1(4)
C20 C15 Ir1 N2 127.7(3)
C14 C15 Ir1 C11 -117.5(2)
C20 C15 Ir1 C11 120.7(3)
C14 C15 Ir1 O1 69.52(17)
C11 C15 Ir1 O1 -172.94(14)
C20 C15 Ir1 O1 -52.3(3)
C14 C15 Ir1 C12 -79.64(17)
C11 C15 Ir1 C12 37.90(16)
C20 C15 Ir1 C12 158.6(3)
C14 C15 Ir1 C13 -36.43(16)
C11 C15 Ir1 C13 81.11(17)
C20 C15 Ir1 C13 -158.2(3)
C11 C15 Ir1 C14 117.5(2)
C20 C15 Ir1 C14 -121.8(4)
C15 C14 Ir1 N1 -34.1(2)
C13 C14 Ir1 N1 -154.08(15)
C19 C14 Ir1 N1 86.8(3)
C15 C14 Ir1 N2 149.13(17)
C13 C14 Ir1 N2 29.1(2)
C19 C14 Ir1 N2 -90.0(3)
C15 C14 Ir1 C11 38.51(17)
C13 C14 Ir1 C11 -81.52(18)
C19 C14 Ir1 C11 159.4(3)
C15 C14 Ir1 O1 -121.51(16)
C13 C14 Ir1 O1 118.47(16)
C19 C14 Ir1 O1 -0.6(3)
C15 C14 Ir1 C12 81.82(18)
C13 C14 Ir1 C12 -38.21(16)
C19 C14 Ir1 C12 -157.3(3)
C15 C14 Ir1 C13 120.0(2)
C19 C14 Ir1 C13 -119.1(3)
C13 C14 Ir1 C15 -120.0(2)
C19 C14 Ir1 C15 120.9(3)
C2 C1 N1 C5 -3.7(4)
C2 C1 N1 Ir1 173.8(2)
C4 C5 N1 C1 3.0(4)
C6 C5 N1 C1 -175.9(2)
C4 C5 N1 Ir1 -174.59(18)
C6 C5 N1 Ir1 6.5(3)
N2 Ir1 N1 C1 174.1(2)
C11 Ir1 N1 C1 -64.8(2)
O1 Ir1 N1 C1 89.6(2)
C12 Ir1 N1 C1 -95.5(2)
C13 Ir1 N1 C1 -76.9(4)
C15 Ir1 N1 C1 -25.0(2)
C14 Ir1 N1 C1 -4.0(3)
N2 Ir1 N1 C5 -8.39(17)
C11 Ir1 N1 C5 112.69(19)
O1 Ir1 N1 C5 -92.88(18)
C12 Ir1 N1 C5 81.9(2)
C13 Ir1 N1 C5 100.6(3)
C15 Ir1 N1 C5 152.46(18)
C14 Ir1 N1 C5 173.52(17)
C9 C10 N2 C6 2.7(4)
C9 C10 N2 Ir1 -173.7(2)
C7 C6 N2 C10 -3.5(4)
C5 C6 N2 C10 174.7(2)
C7 C6 N2 Ir1 173.04(19)
C5 C6 N2 Ir1 -8.7(3)
N1 Ir1 N2 C10 -174.4(2)
C11 Ir1 N2 C10 94.4(2)
O1 Ir1 N2 C10 -90.9(2)
C12 Ir1 N2 C10 61.0(2)
C13 Ir1 N2 C10 22.1(2)
C15 Ir1 N2 C10 89.0(3)
C14 Ir1 N2 C10 3.5(3)
N1 Ir1 N2 C6 9.27(18)
C11 Ir1 N2 C6 -82.0(2)
O1 Ir1 N2 C6 92.70(18)
C12 Ir1 N2 C6 -115.41(19)
C13 Ir1 N2 C6 -154.25(18)
C15 Ir1 N2 C6 -87.3(3)
C14 Ir1 N2 C6 -172.86(18)
